data_4336129
loop_
_publ_author_name
'Christopher J. Chuck'
'Matthew G. Davidson'
'Gerrit Gobius du Sart'
'Petya K. Ivanova-Mitseva'
'Gabriele I. Kociok-K\"ohn'
'Lois B. Manton'

_publ_section_title
;
 Synthesis and Structural Characterization of Group 4 Metal Alkoxide
 Complexes of N,N,N',N'-Tetrakis(2-hydroxyethyl)ethylenediamine and Their
 Use As Initiators in the Ring-Opening Polymerization (ROP) of rac-Lactide
 under Industrially Relevant Conditions
;
_journal_name_full 'Inorganic Chemistry'
_journal_page_first 10804
_journal_page_last 10811
_journal_paper_doi 10.1021/ic400667z
_journal_volume 52
_journal_year 2013
_chemical_formula_moiety 'C42 H88 N6 O16 Ti4, 2(C H2 Cl2)'
_chemical_formula_sum 'C44 H92 Cl4 N6 O16 Ti4'
_chemical_formula_weight 1294.64
_chemical_name_systematic
;
 ?
;
_space_group_IT_number 2
_symmetry_cell_setting triclinic
_symmetry_space_group_name_Hall '-P 1'
_symmetry_space_group_name_H-M 'P -1'
_atom_sites_solution_hydrogens geom
_atom_sites_solution_primary direct
_atom_sites_solution_secondary difmap
_audit_creation_method SHELXL-97
_cell_angle_alpha 83.6010(10)
_cell_angle_beta 78.3720(10)
_cell_angle_gamma 80.9510(10)
_cell_formula_units_Z 1
_cell_length_a 8.84810(10)
_cell_length_b 9.8772(2)
_cell_length_c 17.3948(3)
_cell_measurement_reflns_used 18996
_cell_measurement_temperature 150(2)
_cell_measurement_theta_max 27.485
_cell_measurement_theta_min 2.910
_cell_volume 1465.47(4)
_computing_cell_refinement 'HKL Scalepack (Otwinowski & Minor, 1997)'
_computing_data_collection 'Collect (Nonius BV, 1997-2000)'
_computing_data_reduction
;
 DENZO-SCALEPACK Z. Otwinowski and W. Minor, " 
 Processing of x-ray Diffraction Data Collected in Oscillation Mode ", 
 Methods in Enzymology, Volume 276: Macromolecular Crystallography, 
 part A, p.307-326, 1997,C.W. Carter, Jr. & R. M. Sweet, Eds., Academic Press.
;
_computing_molecular_graphics 'ORTEP3 for Windows - Farrugia, L. J. J. Appl. Crystallogr. 1997, 30, 565'
_computing_publication_material
;
 'WinGX publication routines, Farrugia, 
 L. J., J. Appl. Crystallogr., 1999, 32, 837-838
;
_computing_structure_refinement
;
 SHELXL97 -Program for Crystal Structure Analysis (Release 97-2). 
 Sheldrick, G.M., Institut f\"ur Anorganische Chemie der Universit\"at, 
 Tammanstrasse 4, D-3400 G\"ottingen, Germany, 1998 
;
_computing_structure_solution
; 
 SIR97- Altomare A., Burla M.C., Camalli M., Cascarano G.L., Giacovazzo C. , 
 Guagliardi A., Moliterni A.G.G., Polidori G.,Spagna R. 
 (1999) J. Appl. Cryst. 32, 115-119
;
_diffrn_ambient_temperature 150(2)
_diffrn_measured_fraction_theta_full 0.993
_diffrn_measured_fraction_theta_max 0.993
_diffrn_measurement_device_type 'Nonius Kappa CCD'
_diffrn_measurement_method '285 2.0 degree images with \f and \w scans'
_diffrn_radiation_monochromator graphite
_diffrn_radiation_source 'fine-focus sealed tube'
_diffrn_radiation_type MoK\a
_diffrn_radiation_wavelength 0.71073
_diffrn_reflns_av_R_equivalents 0.0624
_diffrn_reflns_av_sigmaI/netI 0.0456
_diffrn_reflns_limit_h_max 11
_diffrn_reflns_limit_h_min -11
_diffrn_reflns_limit_k_max 12
_diffrn_reflns_limit_k_min -12
_diffrn_reflns_limit_l_max 22
_diffrn_reflns_limit_l_min -22
_diffrn_reflns_number 28775
_diffrn_reflns_theta_full 27.53
_diffrn_reflns_theta_max 27.53
_diffrn_reflns_theta_min 2.93
_diffrn_standards_decay_% 0
_diffrn_standards_number 0
_exptl_absorpt_coefficient_mu 0.775
_exptl_absorpt_correction_T_max 0.9060
_exptl_absorpt_correction_T_min 0.8299
_exptl_absorpt_correction_type multi-scan
_exptl_absorpt_process_details
;
 multi-scan from symmetry-related measurements 
 Sortav (Blessing 1995)
;
_exptl_crystal_colour colourles
_exptl_crystal_density_diffrn 1.467
_exptl_crystal_description block
_exptl_crystal_F_000 682
_exptl_crystal_size_max 0.25
_exptl_crystal_size_mid 0.17
_exptl_crystal_size_min 0.13
_refine_diff_density_max 0.434
_refine_diff_density_min -0.487
_refine_diff_density_rms 0.074
_refine_ls_extinction_method none
_refine_ls_goodness_of_fit_ref 1.103
_refine_ls_hydrogen_treatment constr
_refine_ls_matrix_type full
_refine_ls_number_parameters 368
_refine_ls_number_reflns 6714
_refine_ls_number_restraints 0
_refine_ls_restrained_S_all 1.103
_refine_ls_R_factor_all 0.0531
_refine_ls_R_factor_gt 0.0409
_refine_ls_shift/su_max 0.001
_refine_ls_shift/su_mean 0.000
_refine_ls_structure_factor_coef Fsqd
_refine_ls_weighting_details 'calc w=1/[\s^2^(Fo^2^)+(0.0162P)^2^+2.0197P] where P=(Fo^2^+2Fc^2^)/3'
_refine_ls_weighting_scheme calc
_refine_ls_wR_factor_gt 0.0879
_refine_ls_wR_factor_ref 0.0926
_reflns_number_gt 5631
_reflns_number_total 6714
_reflns_threshold_expression >2sigma(I)
_cod_data_source_file ic400667z_si_002_1.cif
_cod_data_source_block 3
_cod_database_code 4336129

loop_
_symmetry_equiv_pos_as_xyz
'x, y, z'
'-x, -y, -z'

loop_
_atom_site_label
_atom_site_type_symbol
_atom_site_fract_x
_atom_site_fract_y
_atom_site_fract_z
_atom_site_U_iso_or_equiv
_atom_site_adp_type
_atom_site_occupancy
_atom_site_symmetry_multiplicity
_atom_site_calc_flag
_atom_site_refinement_flags
_atom_site_disorder_assembly
_atom_site_disorder_group
Ti1 Ti -0.06444(4) 0.57253(4) 0.27196(2) 0.01727(10) Uani 1 1 d . . .
Ti2 Ti 0.10080(5) 0.27467(4) 0.18983(2) 0.01877(10) Uani 1 1 d . A .
N1 N -0.1577(2) 0.79532(19) 0.31435(11) 0.0219(4) Uani 1 1 d . . .
N2 N 0.1532(2) 0.68517(19) 0.27460(11) 0.0209(4) Uani 1 1 d . . .
N3 N -0.0364(2) 0.36347(18) 0.08689(11) 0.0197(4) Uani 1 1 d . . .
O1 O -0.28289(18) 0.58011(16) 0.30732(10) 0.0240(3) Uani 1 1 d . . .
O2 O -0.07957(18) 0.68595(16) 0.17729(9) 0.0225(3) Uani 1 1 d . . .
O3 O -0.01740(18) 0.51818(16) 0.37247(9) 0.0226(3) Uani 1 1 d . . .
O4 O 0.13558(17) 0.46655(15) 0.20581(9) 0.0200(3) Uani 1 1 d . . .
O5 O -0.10421(17) 0.37994(15) 0.24500(9) 0.0191(3) Uani 1 1 d . . .
O6 O 0.0105(2) 0.12568(16) 0.16948(10) 0.0276(4) Uani 1 1 d . . .
O7 O 0.27334(19) 0.26716(17) 0.10981(10) 0.0262(4) Uani 1 1 d . . .
O8 O 0.1779(2) 0.18907(17) 0.27284(10) 0.0273(4) Uani 1 1 d . . .
C1 C -0.3845(3) 0.6821(3) 0.34966(15) 0.0275(5) Uani 1 1 d . . .
H1A H -0.4529 0.6387 0.3947 0.033 Uiso 1 1 calc R . .
H1B H -0.4509 0.7384 0.3152 0.033 Uiso 1 1 calc R . .
C2 C -0.2884(3) 0.7720(2) 0.37911(14) 0.0267(5) Uani 1 1 d . . .
H2A H -0.3520 0.8605 0.3934 0.032 Uiso 1 1 calc R . .
H2B H -0.2493 0.7254 0.4261 0.032 Uiso 1 1 calc R . .
C3 C -0.2115(3) 0.8799(2) 0.24531(15) 0.0273(5) Uani 1 1 d . . .
H3A H -0.1425 0.9510 0.2255 0.033 Uiso 1 1 calc R . .
H3B H -0.3185 0.9271 0.2621 0.033 Uiso 1 1 calc R . .
C4 C -0.2092(3) 0.7892(2) 0.17959(15) 0.0276(5) Uani 1 1 d . . .
H4A H -0.3063 0.7470 0.1895 0.033 Uiso 1 1 calc R . .
H4B H -0.2021 0.8453 0.1285 0.033 Uiso 1 1 calc R . .
C5 C -0.0400(3) 0.8619(2) 0.34062(15) 0.0270(5) Uani 1 1 d . . .
H5A H -0.0274 0.8239 0.3944 0.032 Uiso 1 1 calc R . .
H5B H -0.0738 0.9622 0.3414 0.032 Uiso 1 1 calc R . .
C6 C 0.1118(3) 0.8340(2) 0.28378(16) 0.0281(5) Uani 1 1 d . . .
H6A H 0.1026 0.8840 0.2320 0.034 Uiso 1 1 calc R . .
H6B H 0.1953 0.8680 0.3034 0.034 Uiso 1 1 calc R . .
C7 C 0.2236(3) 0.6116(3) 0.34112(14) 0.0263(5) Uani 1 1 d . . .
H7A H 0.2775 0.6751 0.3627 0.032 Uiso 1 1 calc R . .
H7B H 0.3018 0.5338 0.3217 0.032 Uiso 1 1 calc R . .
C8 C 0.0982(3) 0.5572(3) 0.40652(14) 0.0266(5) Uani 1 1 d . . .
H8A H 0.1456 0.4772 0.4373 0.032 Uiso 1 1 calc R . .
H8B H 0.0516 0.6297 0.4426 0.032 Uiso 1 1 calc R . .
C9 C 0.2605(3) 0.6649(2) 0.19865(14) 0.0255(5) Uani 1 1 d . . .
H9A H 0.3628 0.6914 0.2009 0.031 Uiso 1 1 calc R . .
H9B H 0.2180 0.7240 0.1560 0.031 Uiso 1 1 calc R . .
C10 C 0.2808(3) 0.5154(2) 0.18152(15) 0.0262(5) Uani 1 1 d . . .
H10A H 0.3183 0.5068 0.1245 0.031 Uiso 1 1 calc R . .
H10B H 0.3586 0.4605 0.2103 0.031 Uiso 1 1 calc R . .
C11 C -0.2335(3) 0.3620(2) 0.21133(13) 0.0228(5) Uani 1 1 d . . .
H11A H -0.3301 0.4150 0.2385 0.027 Uiso 1 1 calc R . .
H11B H -0.2474 0.2636 0.2171 0.027 Uiso 1 1 calc R . .
C12 C -0.2006(3) 0.4130(2) 0.12426(13) 0.0232(5) Uani 1 1 d . . .
H12A H -0.2733 0.3795 0.0967 0.028 Uiso 1 1 calc R . .
H12B H -0.2184 0.5148 0.1189 0.028 Uiso 1 1 calc R . .
C13 C -0.0216(3) 0.2396(2) 0.04339(14) 0.0264(5) Uani 1 1 d . . .
H13A H 0.0853 0.2206 0.0125 0.032 Uiso 1 1 calc R . .
H13B H -0.0958 0.2546 0.0066 0.032 Uiso 1 1 calc R . .
C14 C -0.0570(3) 0.1189(2) 0.10334(15) 0.0302(6) Uani 1 1 d . . .
H14A H -0.1711 0.1215 0.1199 0.036 Uiso 1 1 calc R . .
H14B H -0.0145 0.0314 0.0792 0.036 Uiso 1 1 calc R . .
C15 C 0.0383(3) 0.4746(2) 0.03571(13) 0.0207(5) Uani 1 1 d . . .
H15A H 0.1495 0.4403 0.0170 0.025 Uiso 1 1 calc R . .
H15B H 0.0334 0.5530 0.0673 0.025 Uiso 1 1 calc R . .
C16 C 0.4276(4) 0.2034(4) 0.0966(3) 0.0286(11) Uani 0.801(13) 1 d P A 1
H16 H 0.4810 0.2310 0.1367 0.034 Uiso 0.801(13) 1 calc PR A 1
C17 C 0.5082(9) 0.2547(7) 0.0156(4) 0.0379(14) Uani 0.801(13) 1 d P A 1
H17A H 0.4566 0.2295 -0.0245 0.057 Uiso 0.801(13) 1 calc PR A 1
H17B H 0.6176 0.2128 0.0064 0.057 Uiso 0.801(13) 1 calc PR A 1
H17C H 0.5025 0.3550 0.0126 0.057 Uiso 0.801(13) 1 calc PR A 1
C18 C 0.4329(8) 0.0482(5) 0.1066(3) 0.0428(13) Uani 0.801(13) 1 d P A 1
H18A H 0.3871 0.0200 0.1610 0.064 Uiso 0.801(13) 1 calc PR A 1
H18B H 0.5414 0.0045 0.0945 0.064 Uiso 0.801(13) 1 calc PR A 1
H18C H 0.3736 0.0200 0.0707 0.064 Uiso 0.801(13) 1 calc PR A 1
C16A C 0.3902(19) 0.1718(17) 0.0645(11) 0.032(5) Uani 0.199(13) 1 d P A 2
H16A H 0.3339 0.1094 0.0425 0.038 Uiso 0.199(13) 1 calc PR A 2
C17A C 0.477(3) 0.256(4) -0.0051(17) 0.045(7) Uani 0.199(13) 1 d P A 2
H17D H 0.4081 0.2877 -0.0432 0.067 Uiso 0.199(13) 1 calc PR A 2
H17E H 0.5699 0.1985 -0.0305 0.067 Uiso 0.199(13) 1 calc PR A 2
H17F H 0.5071 0.3356 0.0139 0.067 Uiso 0.199(13) 1 calc PR A 2
C18A C 0.493(3) 0.084(3) 0.1140(14) 0.050(6) Uani 0.199(13) 1 d P A 2
H18D H 0.5478 0.1425 0.1376 0.075 Uiso 0.199(13) 1 calc PR A 2
H18E H 0.5687 0.0208 0.0812 0.075 Uiso 0.199(13) 1 calc PR A 2
H18F H 0.4293 0.0311 0.1558 0.075 Uiso 0.199(13) 1 calc PR A 2
C19 C 0.2522(3) 0.1986(2) 0.33654(14) 0.0259(5) Uani 1 1 d . A .
H19 H 0.2781 0.2941 0.3341 0.031 Uiso 1 1 calc R . .
C20 C 0.4023(3) 0.0985(3) 0.32888(18) 0.0377(6) Uani 1 1 d . . .
H20A H 0.3789 0.0051 0.3278 0.056 Uiso 1 1 calc R A .
H20B H 0.4522 0.1022 0.3739 0.056 Uiso 1 1 calc R . .
H20C H 0.4727 0.1236 0.2800 0.056 Uiso 1 1 calc R . .
C21 C 0.1412(3) 0.1707(3) 0.41298(15) 0.0364(6) Uani 1 1 d . . .
H21A H 0.0477 0.2393 0.4160 0.055 Uiso 1 1 calc R A .
H21B H 0.1922 0.1762 0.4574 0.055 Uiso 1 1 calc R . .
H21C H 0.1118 0.0786 0.4151 0.055 Uiso 1 1 calc R . .
C31 C 0.6932(3) 0.3210(3) 0.43075(17) 0.0387(7) Uani 1 1 d . . .
H31A H 0.7310 0.3953 0.4523 0.046 Uiso 1 1 calc R . .
H31B H 0.7525 0.3104 0.3765 0.046 Uiso 1 1 calc R . .
Cl1 Cl 0.49339(8) 0.36564(7) 0.42842(4) 0.03915(17) Uani 1 1 d . . .
Cl2 Cl 0.72555(9) 0.16542(8) 0.48977(5) 0.04668(19) Uani 1 1 d . . .

loop_
_atom_site_aniso_label
_atom_site_aniso_U_11
_atom_site_aniso_U_22
_atom_site_aniso_U_33
_atom_site_aniso_U_23
_atom_site_aniso_U_13
_atom_site_aniso_U_12
Ti1 0.01701(19) 0.01634(19) 0.0187(2) 0.00036(15) -0.00399(15) -0.00351(14)
Ti2 0.0235(2) 0.01511(19) 0.0182(2) 0.00138(15) -0.00605(15) -0.00323(15)
N1 0.0210(10) 0.0196(9) 0.0239(10) -0.0019(8) -0.0012(8) -0.0034(7)
N2 0.0198(9) 0.0177(9) 0.0254(10) -0.0015(7) -0.0042(7) -0.0036(7)
N3 0.0267(10) 0.0169(9) 0.0171(9) 0.0011(7) -0.0063(7) -0.0065(7)
O1 0.0194(8) 0.0231(8) 0.0288(9) -0.0030(7) -0.0017(6) -0.0039(6)
O2 0.0249(8) 0.0191(8) 0.0227(8) 0.0017(6) -0.0069(6) -0.0001(6)
O3 0.0247(8) 0.0231(8) 0.0216(8) 0.0016(6) -0.0074(6) -0.0064(6)
O4 0.0172(8) 0.0187(8) 0.0239(8) -0.0014(6) -0.0010(6) -0.0059(6)
O5 0.0197(8) 0.0196(8) 0.0196(8) 0.0007(6) -0.0057(6) -0.0068(6)
O6 0.0440(10) 0.0187(8) 0.0240(9) 0.0041(7) -0.0142(7) -0.0102(7)
O7 0.0270(9) 0.0232(8) 0.0262(9) -0.0032(7) -0.0026(7) 0.0012(7)
O8 0.0348(10) 0.0245(9) 0.0237(9) 0.0005(7) -0.0133(7) 0.0008(7)
C1 0.0193(11) 0.0273(13) 0.0332(13) -0.0032(10) 0.0009(10) -0.0018(9)
C2 0.0241(12) 0.0251(12) 0.0279(12) -0.0039(10) 0.0030(9) -0.0030(9)
C3 0.0288(13) 0.0192(12) 0.0316(13) 0.0023(10) -0.0062(10) 0.0011(9)
C4 0.0288(13) 0.0239(12) 0.0287(13) 0.0048(10) -0.0094(10) 0.0005(9)
C5 0.0283(13) 0.0205(12) 0.0337(13) -0.0067(10) -0.0062(10) -0.0042(9)
C6 0.0277(13) 0.0186(11) 0.0396(14) -0.0047(10) -0.0055(10) -0.0074(9)
C7 0.0219(12) 0.0291(13) 0.0304(13) -0.0007(10) -0.0098(10) -0.0055(9)
C8 0.0284(13) 0.0289(13) 0.0250(12) 0.0009(10) -0.0107(10) -0.0064(10)
C9 0.0232(12) 0.0243(12) 0.0289(13) -0.0026(10) 0.0013(9) -0.0111(9)
C10 0.0202(12) 0.0261(12) 0.0316(13) -0.0059(10) 0.0028(9) -0.0086(9)
C11 0.0217(11) 0.0263(12) 0.0235(11) 0.0018(9) -0.0073(9) -0.0110(9)
C12 0.0240(12) 0.0245(12) 0.0234(12) 0.0009(9) -0.0087(9) -0.0065(9)
C13 0.0406(14) 0.0199(11) 0.0220(12) -0.0012(9) -0.0105(10) -0.0086(10)
C14 0.0482(16) 0.0205(12) 0.0268(13) 0.0011(10) -0.0140(11) -0.0127(11)
C15 0.0249(11) 0.0192(11) 0.0191(11) 0.0032(9) -0.0063(9) -0.0069(9)
C16 0.0266(18) 0.030(2) 0.028(2) -0.0073(15) -0.0039(15) 0.0011(14)
C17 0.033(3) 0.045(3) 0.034(4) -0.006(2) 0.000(2) -0.007(2)
C18 0.047(3) 0.029(3) 0.045(2) -0.0077(19) 0.000(2) 0.009(2)
C16A 0.022(7) 0.045(9) 0.028(9) -0.019(7) 0.006(6) -0.002(6)
C17A 0.017(11) 0.089(17) 0.022(12) 0.008(11) -0.002(7) -0.001(9)
C18A 0.046(14) 0.050(14) 0.048(11) 0.002(9) -0.004(9) 0.002(9)
C19 0.0301(13) 0.0222(12) 0.0270(12) -0.0001(9) -0.0124(10) -0.0003(9)
C20 0.0331(15) 0.0344(15) 0.0468(17) -0.0085(12) -0.0169(12) 0.0070(11)
C21 0.0436(16) 0.0390(15) 0.0260(13) -0.0021(11) -0.0081(11) -0.0023(12)
C31 0.0326(14) 0.0411(16) 0.0413(16) 0.0143(13) -0.0109(12) -0.0096(12)
Cl1 0.0362(4) 0.0387(4) 0.0455(4) 0.0056(3) -0.0152(3) -0.0109(3)
Cl2 0.0453(4) 0.0392(4) 0.0476(4) 0.0140(3) -0.0042(3) 0.0002(3)

loop_
_atom_type_symbol
_atom_type_description
_atom_type_scat_dispersion_real
_atom_type_scat_dispersion_imag
_atom_type_scat_source
C C 0.0033 0.0016 'International Tables Vol C Tables 4.2.6.8 and 6.1.1.4'
H H 0.0000 0.0000 'International Tables Vol C Tables 4.2.6.8 and 6.1.1.4'
N N 0.0061 0.0033 'International Tables Vol C Tables 4.2.6.8 and 6.1.1.4'
O O 0.0106 0.0060 'International Tables Vol C Tables 4.2.6.8 and 6.1.1.4'
Ti Ti 0.2776 0.4457 'International Tables Vol C Tables 4.2.6.8 and 6.1.1.4'
Cl Cl 0.1484 0.1585 'International Tables Vol C Tables 4.2.6.8 and 6.1.1.4'

loop_
_geom_angle_atom_site_label_1
_geom_angle_atom_site_label_2
_geom_angle_atom_site_label_3
_geom_angle
_geom_angle_site_symmetry_1
_geom_angle_site_symmetry_3
O3 Ti1 O1 94.07(7) . .
O3 Ti1 O2 158.30(7) . .
O1 Ti1 O2 95.15(7) . .
O3 Ti1 O4 97.85(7) . .
O1 Ti1 O4 145.32(7) . .
O2 Ti1 O4 85.53(6) . .
O3 Ti1 O5 97.93(6) . .
O1 Ti1 O5 78.05(6) . .
O2 Ti1 O5 103.18(7) . .
O4 Ti1 O5 68.13(6) . .
O3 Ti1 N1 88.28(7) . .
O1 Ti1 N1 73.17(7) . .
O2 Ti1 N1 75.70(7) . .
O4 Ti1 N1 139.36(6) . .
O5 Ti1 N1 150.92(6) . .
O3 Ti1 N2 75.89(7) . .
O1 Ti1 N2 143.38(7) . .
O2 Ti1 N2 85.06(7) . .
O4 Ti1 N2 71.29(6) . .
O5 Ti1 N2 137.64(6) . .
N1 Ti1 N2 71.44(7) . .
O8 Ti2 O7 103.01(8) . .
O8 Ti2 O6 95.95(7) . .
O7 Ti2 O6 100.24(8) . .
O8 Ti2 O4 96.68(7) . .
O7 Ti2 O4 88.52(7) . .
O6 Ti2 O4 162.60(7) . .
O8 Ti2 O5 100.93(7) . .
O7 Ti2 O5 149.81(7) . .
O6 Ti2 O5 95.27(7) . .
O4 Ti2 O5 70.60(6) . .
O8 Ti2 N3 169.99(7) . .
O7 Ti2 N3 83.88(7) . .
O6 Ti2 N3 75.49(7) . .
O4 Ti2 N3 90.70(6) . .
O5 Ti2 N3 75.11(6) . .
C2 N1 C5 111.46(19) . .
C2 N1 C3 111.94(18) . .
C5 N1 C3 109.68(18) . .
C2 N1 Ti1 103.37(13) . .
C5 N1 Ti1 114.26(14) . .
C3 N1 Ti1 105.93(14) . .
C9 N2 C6 109.10(18) . .
C9 N2 C7 110.86(18) . .
C6 N2 C7 111.73(19) . .
C9 N2 Ti1 106.22(13) . .
C6 N2 Ti1 113.58(14) . .
C7 N2 Ti1 105.18(13) . .
C13 N3 C15 110.79(17) . .
C13 N3 C12 113.41(18) . .
C15 N3 C12 111.74(17) . .
C13 N3 Ti2 101.17(13) . .
C15 N3 Ti2 111.78(13) . .
C12 N3 Ti2 107.46(13) . .
C1 O1 Ti1 127.50(14) . .
C4 O2 Ti1 116.75(14) . .
C8 O3 Ti1 128.58(14) . .
C10 O4 Ti2 123.33(13) . .
C10 O4 Ti1 125.34(13) . .
Ti2 O4 Ti1 111.07(7) . .
C11 O5 Ti2 111.97(13) . .
C11 O5 Ti1 123.25(13) . .
Ti2 O5 Ti1 109.70(7) . .
C14 O6 Ti2 125.74(14) . .
C16 O7 Ti2 138.5(2) . .
C16A O7 Ti2 142.5(6) . .
C19 O8 Ti2 147.79(15) . .
O1 C1 C2 108.64(19) . .
O1 C1 H1A 110.0 . .
C2 C1 H1A 110.0 . .
O1 C1 H1B 110.0 . .
C2 C1 H1B 110.0 . .
H1A C1 H1B 108.3 . .
N1 C2 C1 106.49(19) . .
N1 C2 H2A 110.4 . .
C1 C2 H2A 110.4 . .
N1 C2 H2B 110.4 . .
C1 C2 H2B 110.4 . .
H2A C2 H2B 108.6 . .
N1 C3 C4 110.58(18) . .
N1 C3 H3A 109.5 . .
C4 C3 H3A 109.5 . .
N1 C3 H3B 109.5 . .
C4 C3 H3B 109.5 . .
H3A C3 H3B 108.1 . .
O2 C4 C3 108.70(19) . .
O2 C4 H4A 109.9 . .
C3 C4 H4A 109.9 . .
O2 C4 H4B 109.9 . .
C3 C4 H4B 109.9 . .
H4A C4 H4B 108.3 . .
N1 C5 C6 108.01(19) . .
N1 C5 H5A 110.1 . .
C6 C5 H5A 110.1 . .
N1 C5 H5B 110.1 . .
C6 C5 H5B 110.1 . .
H5A C5 H5B 108.4 . .
N2 C6 C5 110.47(19) . .
N2 C6 H6A 109.6 . .
C5 C6 H6A 109.6 . .
N2 C6 H6B 109.6 . .
C5 C6 H6B 109.6 . .
H6A C6 H6B 108.1 . .
N2 C7 C8 110.82(18) . .
N2 C7 H7A 109.5 . .
C8 C7 H7A 109.5 . .
N2 C7 H7B 109.5 . .
C8 C7 H7B 109.5 . .
H7A C7 H7B 108.1 . .
O3 C8 C7 109.17(19) . .
O3 C8 H8A 109.8 . .
C7 C8 H8A 109.8 . .
O3 C8 H8B 109.8 . .
C7 C8 H8B 109.8 . .
H8A C8 H8B 108.3 . .
N2 C9 C10 109.66(18) . .
N2 C9 H9A 109.7 . .
C10 C9 H9A 109.7 . .
N2 C9 H9B 109.7 . .
C10 C9 H9B 109.7 . .
H9A C9 H9B 108.2 . .
O4 C10 C9 108.54(18) . .
O4 C10 H10A 110.0 . .
C9 C10 H10A 110.0 . .
O4 C10 H10B 110.0 . .
C9 C10 H10B 110.0 . .
H10A C10 H10B 108.4 . .
O5 C11 C12 108.12(17) . .
O5 C11 H11A 110.1 . .
C12 C11 H11A 110.1 . .
O5 C11 H11B 110.1 . .
C12 C11 H11B 110.1 . .
H11A C11 H11B 108.4 . .
N3 C12 C11 110.97(18) . .
N3 C12 H12A 109.4 . .
C11 C12 H12A 109.4 . .
N3 C12 H12B 109.4 . .
C11 C12 H12B 109.4 . .
H12A C12 H12B 108.0 . .
N3 C13 C14 108.01(19) . .
N3 C13 H13A 110.1 . .
C14 C13 H13A 110.1 . .
N3 C13 H13B 110.1 . .
C14 C13 H13B 110.1 . .
H13A C13 H13B 108.4 . .
O6 C14 C13 109.76(19) . .
O6 C14 H14A 109.7 . .
C13 C14 H14A 109.7 . .
O6 C14 H14B 109.7 . .
C13 C14 H14B 109.7 . .
H14A C14 H14B 108.2 . .
N3 C15 C15 113.3(2) . 2_565
N3 C15 H15A 108.9 . .
C15 C15 H15A 108.9 2_565 .
N3 C15 H15B 108.9 . .
C15 C15 H15B 108.9 2_565 .
H15A C15 H15B 107.7 . .
O7 C16 C17 108.8(3) . .
O7 C16 C18 110.1(5) . .
C17 C16 C18 112.9(4) . .
O7 C16 H16 108.3 . .
C17 C16 H16 108.3 . .
C18 C16 H16 108.3 . .
O7 C16A C18A 112.4(18) . .
O7 C16A C17A 107.3(16) . .
C18A C16A C17A 114.5(17) . .
O7 C16A H16A 107.4 . .
C18A C16A H16A 107.4 . .
C17A C16A H16A 107.4 . .
C16A C17A H17D 109.5 . .
C16A C17A H17E 109.5 . .
H17D C17A H17E 109.5 . .
C16A C17A H17F 109.5 . .
H17D C17A H17F 109.5 . .
H17E C17A H17F 109.5 . .
C16A C18A H18D 109.5 . .
C16A C18A H18E 109.5 . .
H18D C18A H18E 109.5 . .
C16A C18A H18F 109.5 . .
H18D C18A H18F 109.5 . .
H18E C18A H18F 109.5 . .
O8 C19 C21 109.0(2) . .
O8 C19 C20 109.1(2) . .
C21 C19 C20 112.4(2) . .
O8 C19 H19 108.8 . .
C21 C19 H19 108.8 . .
C20 C19 H19 108.8 . .
C19 C20 H20A 109.5 . .
C19 C20 H20B 109.5 . .
H20A C20 H20B 109.5 . .
C19 C20 H20C 109.5 . .
H20A C20 H20C 109.5 . .
H20B C20 H20C 109.5 . .
C19 C21 H21A 109.5 . .
C19 C21 H21B 109.5 . .
H21A C21 H21B 109.5 . .
C19 C21 H21C 109.5 . .
H21A C21 H21C 109.5 . .
H21B C21 H21C 109.5 . .
Cl1 C31 Cl2 110.48(15) . .
Cl1 C31 H31A 109.6 . .
Cl2 C31 H31A 109.6 . .
Cl1 C31 H31B 109.6 . .
Cl2 C31 H31B 109.6 . .
H31A C31 H31B 108.1 . .

loop_
_geom_bond_atom_site_label_1
_geom_bond_atom_site_label_2
_geom_bond_distance
_geom_bond_site_symmetry_2
Ti1 O3 1.8794(16) .
Ti1 O1 1.8988(16) .
Ti1 O2 1.9013(15) .
Ti1 O4 2.1016(15) .
Ti1 O5 2.1068(15) .
Ti1 N1 2.3691(19) .
Ti1 N2 2.3809(19) .
Ti2 O8 1.7914(16) .
Ti2 O7 1.8451(17) .
Ti2 O6 1.8788(17) .
Ti2 O4 2.0247(15) .
Ti2 O5 2.0542(16) .
Ti2 N3 2.3751(18) .
N1 C2 1.470(3) .
N1 C5 1.483(3) .
N1 C3 1.499(3) .
N2 C9 1.477(3) .
N2 C6 1.477(3) .
N2 C7 1.489(3) .
N3 C13 1.484(3) .
N3 C15 1.486(3) .
N3 C12 1.496(3) .
O1 C1 1.407(3) .
O2 C4 1.407(3) .
O3 C8 1.402(3) .
O4 C10 1.412(3) .
O5 C11 1.428(3) .
O6 C14 1.411(3) .
O7 C16 1.395(4) .
O7 C16A 1.452(14) .
O8 C19 1.416(3) .
C1 C2 1.513(3) .
C1 H1A 0.9900 .
C1 H1B 0.9900 .
C2 H2A 0.9900 .
C2 H2B 0.9900 .
C3 C4 1.524(4) .
C3 H3A 0.9900 .
C3 H3B 0.9900 .
C4 H4A 0.9900 .
C4 H4B 0.9900 .
C5 C6 1.506(3) .
C5 H5A 0.9900 .
C5 H5B 0.9900 .
C6 H6A 0.9900 .
C6 H6B 0.9900 .
C7 C8 1.535(3) .
C7 H7A 0.9900 .
C7 H7B 0.9900 .
C8 H8A 0.9900 .
C8 H8B 0.9900 .
C9 C10 1.515(3) .
C9 H9A 0.9900 .
C9 H9B 0.9900 .
C10 H10A 0.9900 .
C10 H10B 0.9900 .
C11 C12 1.527(3) .
C11 H11A 0.9900 .
C11 H11B 0.9900 .
C12 H12A 0.9900 .
C12 H12B 0.9900 .
C13 C14 1.522(3) .
C13 H13A 0.9900 .
C13 H13B 0.9900 .
C14 H14A 0.9900 .
C14 H14B 0.9900 .
C15 C15 1.532(4) 2_565
C15 H15A 0.9900 .
C15 H15B 0.9900 .
C16 C17 1.516(8) .
C16 C18 1.517(7) .
C16 H16 1.0000 .
C17 H17A 0.9800 .
C17 H17B 0.9800 .
C17 H17C 0.9800 .
C18 H18A 0.9800 .
C18 H18B 0.9800 .
C18 H18C 0.9800 .
C16A C18A 1.49(3) .
C16A C17A 1.53(4) .
C16A H16A 1.0000 .
C17A H17D 0.9800 .
C17A H17E 0.9800 .
C17A H17F 0.9800 .
C18A H18D 0.9800 .
C18A H18E 0.9800 .
C18A H18F 0.9800 .
C19 C21 1.512(4) .
C19 C20 1.518(3) .
C19 H19 1.0000 .
C20 H20A 0.9800 .
C20 H20B 0.9800 .
C20 H20C 0.9800 .
C21 H21A 0.9800 .
C21 H21B 0.9800 .
C21 H21C 0.9800 .
C31 Cl1 1.761(3) .
C31 Cl2 1.768(3) .
C31 H31A 0.9900 .
C31 H31B 0.9900 .
